data_4116743
loop_
_publ_author_name
'Alan H. Cowley'
'Viviana Lomel\'i'
'Andreas Voigt'

_publ_section_title
;
 Synthesis and Characterization of a Terminal Borylene (Boranediyl)
 Complex
;
_journal_name_full 'Journal of the American Chemical Society'
_journal_page_first 6401
_journal_page_last 6402
_journal_paper_doi 10.1021/ja9806433
_journal_volume 120
_journal_year 1998
_chemical_compound_source selfmade
_chemical_formula_analytical '[Fe(CO)4BC5(CH3)5]'
_chemical_formula_structural '[Fe(CO)4BCp*]'
_chemical_formula_sum 'C14 H15 B Fe O4'
_chemical_formula_weight 313.92
_chemical_name_common borylene-fe
_chemical_name_systematic
; 
 ? 
;
_chemical_temperature_decomposition 429
_space_group_IT_number 58
_symmetry_cell_setting orthorhombic
_symmetry_space_group_name_Hall '-P 2 2n'
_symmetry_space_group_name_H-M 'P n n m'
_atom_sites_solution_hydrogens geom
_atom_sites_solution_primary direct
_atom_sites_solution_secondary difmap
_audit_creation_method SHELXL
_cell_angle_alpha 90.00
_cell_angle_beta 90.00
_cell_angle_gamma 90.00
_cell_formula_units_Z 4
_cell_length_a 13.095(4)
_cell_length_b 9.663(2)
_cell_length_c 11.2943(14)
_cell_measurement_reflns_used 29
_cell_measurement_temperature 178(2)
_cell_measurement_theta_max 28.483
_cell_measurement_theta_min 15.006
_cell_volume 1429.1(6)
_computing_cell_refinement 'XSCANS version 2.10b (Siemens 1994)'
_computing_data_collection 'XSCANS version 2.10b (Siemens 1994)'
_computing_data_reduction 'XSCANS version 2.10b (Siemens 1994)'
_computing_molecular_graphics 'SHELXTL Plus version 5.03 (Siemens 1994)'
_computing_publication_material 'SHELXTL Plus version 5.03 (Siemens 1994)'
_computing_structure_refinement 'SHELXL-93 (Sheldrick, 1993)'
_computing_structure_solution 'SHELXS-86 (Sheldrick, 1990)'
_diffrn_ambient_temperature 178(2)
_diffrn_measurement_device Siemens-P4
_diffrn_measurement_method 'Theta / 2 Theta'
_diffrn_radiation_monochromator graphite
_diffrn_radiation_source 'fine-focus sealed tube'
_diffrn_radiation_type MoK\a
_diffrn_radiation_wavelength 0.71073
_diffrn_reflns_av_R_equivalents 0.0576
_diffrn_reflns_av_sigmaI/netI 0.0398
_diffrn_reflns_limit_h_max 17
_diffrn_reflns_limit_h_min -1
_diffrn_reflns_limit_k_max 12
_diffrn_reflns_limit_k_min -1
_diffrn_reflns_limit_l_max 15
_diffrn_reflns_limit_l_min -5
_diffrn_reflns_number 2813
_diffrn_reflns_theta_max 28.50
_diffrn_reflns_theta_min 2.38
_diffrn_standards_decay_% 0
_diffrn_standards_interval_count 97
_diffrn_standards_interval_time n/a
_diffrn_standards_number 3
_exptl_absorpt_coefficient_mu 1.063
_exptl_absorpt_correction_T_max n/a
_exptl_absorpt_correction_T_min n/a
_exptl_absorpt_correction_type n/a
_exptl_crystal_colour colorless
_exptl_crystal_density_diffrn 1.459
_exptl_crystal_density_meas ?
_exptl_crystal_density_method n/a
_exptl_crystal_description block
_exptl_crystal_F_000 648
_exptl_crystal_size_max 0.60
_exptl_crystal_size_mid 0.50
_exptl_crystal_size_min 0.40
_refine_diff_density_max 0.767
_refine_diff_density_min -1.088
_refine_diff_density_rms 0.103
_refine_ls_extinction_coef n/a
_refine_ls_extinction_method none
_refine_ls_goodness_of_fit_all 1.001
_refine_ls_goodness_of_fit_obs 1.056
_refine_ls_hydrogen_treatment 'riding model'
_refine_ls_matrix_type full
_refine_ls_number_parameters 118
_refine_ls_number_reflns 1903
_refine_ls_number_restraints 2
_refine_ls_restrained_S_all 1.009
_refine_ls_restrained_S_obs 1.056
_refine_ls_R_factor_all 0.0578
_refine_ls_R_factor_obs 0.0465
_refine_ls_shift/esd_max 0.001
_refine_ls_shift/esd_mean 0.000
_refine_ls_structure_factor_coef Fsqd
_refine_ls_weighting_details 'w=1/[\s^2^(Fo^2^)+(0.0876P)^2^+0.0000P] where P=(Fo^2^+2Fc^2^)/3'
_refine_ls_weighting_scheme calc
_refine_ls_wR_factor_all 0.1244
_refine_ls_wR_factor_obs 0.1170
_reflns_number_observed 1555
_reflns_number_total 1904
_reflns_observed_criterion >2sigma(I)
_cod_data_source_file ja9806433.cif
_cod_data_source_block av58
_cod_depositor_comments
;
The following automatic conversions were performed:

'_exptl_crystal_density_meas' value 'n/a' was changed to '?' - the
value is perceived as not measured.

Automatic conversion script
Id: cif_fix_values 3008 2015-01-20 13:52:24Z robertas 

The following automatic conversions were performed:

'_refine_ls_weighting_scheme' value 'calc
w=1/[\s^2^(Fo^2^)+(0.0876P)^2^+0.0000P] where P=(Fo^2^+2Fc^2^)/3' was
changed to 'calc'. New tag '_refine_ls_weighting_details' was
created. The value of the new tag was set to
'w=1/[\s^2^(Fo^2^)+(0.0876P)^2^+0.0000P] where P=(Fo^2^+2Fc^2^)/3'.

Automatic conversion script
Id: cif_fix_values 3143 2015-03-26 13:38:13Z robertas 
;
_cod_original_cell_volume 1429.2(6)
_cod_database_code 4116743

loop_
_symmetry_equiv_pos_as_xyz
'x, y, z'
'-x, -y, z'
'-x+1/2, y+1/2, -z+1/2'
'x+1/2, -y+1/2, -z+1/2'
'-x, -y, -z'
'x, y, -z'
'x-1/2, -y-1/2, z-1/2'
'-x-1/2, y-1/2, z-1/2'

loop_
_atom_site_aniso_label
_atom_site_aniso_U_11
_atom_site_aniso_U_22
_atom_site_aniso_U_33
_atom_site_aniso_U_23
_atom_site_aniso_U_13
_atom_site_aniso_U_12
Fe1 0.0222(2) 0.0245(2) 0.0151(2) 0.000 0.000 0.0051(2)
B 0.0234(14) 0.0202(14) 0.0162(14) 0.000 0.000 0.0010(12)
C1 0.0275(10) 0.0315(11) 0.0228(10) -0.0012(9) 0.0017(8) 0.0042(8)
O1 0.0486(11) 0.0446(10) 0.0269(9) 0.0113(8) 0.0057(7) 0.0049(8)
C2 0.0316(15) 0.039(2) 0.0160(13) 0.000 0.000 0.0108(13)
O2 0.0291(12) 0.065(2) 0.0284(13) 0.000 0.000 0.0167(13)
C3 0.037(2) 0.026(2) 0.034(2) 0.000 0.000 0.0094(13)
O3 0.066(2) 0.0236(13) 0.086(2) 0.000 0.000 0.0047(14)
C4 0.0203(12) 0.0221(13) 0.0242(14) 0.000 0.000 0.0002(10)
C41 0.034(2) 0.024(2) 0.044(2) 0.000 0.000 -0.0032(13)
C5 0.0222(9) 0.0237(9) 0.0186(9) 0.0008(8) -0.0023(7) 0.0020(7)
C51 0.0352(12) 0.0400(13) 0.0192(10) -0.0070(9) -0.0032(9) 0.0036(10)
C6 0.0214(9) 0.0217(9) 0.0189(10) 0.0012(8) 0.0000(7) 0.0023(7)
C61 0.0340(11) 0.0274(10) 0.0300(11) 0.0099(9) 0.0039(9) 0.0021(9)

loop_
_atom_site_label
_atom_site_type_symbol
_atom_site_fract_x
_atom_site_fract_y
_atom_site_fract_z
_atom_site_U_iso_or_equiv
_atom_site_thermal_displace_type
_atom_site_occupancy
_atom_site_calc_flag
_atom_site_refinement_flags
Fe1 Fe 0.13871(3) 0.18028(4) 0.0000 0.0206(2) Uani 1 d S
B B 0.2853(2) 0.1185(3) 0.0000 0.0199(6) Uani 1 d S
C1 C 0.1299(2) 0.0937(2) 0.1382(2) 0.0272(4) Uani 1 d .
O1 O 0.12325(14) 0.0395(2) 0.2292(2) 0.0400(5) Uani 1 d .
C2 C 0.0053(3) 0.2222(4) 0.0000 0.0288(7) Uani 1 d S
O2 O -0.0804(2) 0.2466(3) 0.0000 0.0408(7) Uani 1 d S
C3 C 0.1823(3) 0.3555(4) 0.0000 0.0323(7) Uani 1 d S
O3 O 0.2088(3) 0.4679(3) 0.0000 0.0586(9) Uani 1 d S
C4 C 0.4122(2) 0.1930(3) 0.0000 0.0222(6) Uani 1 d S
C41 C 0.4409(3) 0.3432(4) 0.0000 0.0339(7) Uani 1 d SD
H411 H 0.5141(4) 0.3485(55) 0.0000 0.067(16) Uiso 1 d SD
H412 H 0.4148(25) 0.3894(33) 0.0689(19) 0.076(12) Uiso 1 d D
C5 C 0.3917(2) 0.1107(2) 0.1023(2) 0.0215(4) Uani 1 d .
C51 C 0.3936(2) 0.1600(3) 0.2282(2) 0.0315(5) Uani 1 d .
H511 H 0.3945(19) 0.2614(3) 0.2297(2) 0.091(14) Uiso 1 calc R
H512 H 0.4549(10) 0.1244(21) 0.2677(6) 0.076(12) Uiso 1 calc R
H513 H 0.3327(9) 0.1264(21) 0.2696(6) 0.066(11) Uiso 1 calc R
C6 C 0.35914(13) -0.0225(2) 0.0634(2) 0.0207(4) Uani 1 d .
C61 C 0.3214(2) -0.1387(2) 0.1382(2) 0.0305(5) Uani 1 d .
H611 H 0.3688(9) -0.2169(8) 0.1325(15) 0.076(13) Uiso 1 calc R
H612 H 0.2537(7) -0.1675(15) 0.1106(12) 0.061(11) Uiso 1 calc R
H613 H 0.3169(16) -0.1082(7) 0.2208(4) 0.049(9) Uiso 1 calc R

loop_
_atom_type_symbol
_atom_type_description
_atom_type_scat_dispersion_real
_atom_type_scat_dispersion_imag
_atom_type_scat_source
C C 0.0033 0.0016 'International Tables Vol C Tables 4.2.6.8 and 6.1.1.4'
H H 0.0000 0.0000 'International Tables Vol C Tables 4.2.6.8 and 6.1.1.4'
B B 0.0013 0.0007 'International Tables Vol C Tables 4.2.6.8 and 6.1.1.4'
O O 0.0106 0.0060 'International Tables Vol C Tables 4.2.6.8 and 6.1.1.4'
Fe Fe 0.3463 0.8444 'International Tables Vol C Tables 4.2.6.8 and 6.1.1.4'

loop_
_geom_angle_atom_site_label_1
_geom_angle_atom_site_label_2
_geom_angle_atom_site_label_3
_geom_angle
_geom_angle_site_symmetry_1
_geom_angle_site_symmetry_3
_geom_angle_publ_flag
C1 Fe1 C1 123.14(15) 6 . y
C1 Fe1 C3 117.88(8) 6 . y
C1 Fe1 C3 117.88(8) . . y
C1 Fe1 C2 92.47(9) 6 . y
C1 Fe1 C2 92.47(9) . . y
C3 Fe1 C2 95.6(2) . . y
C1 Fe1 B 85.52(8) 6 . y
C1 Fe1 B 85.52(8) . . y
C3 Fe1 B 88.66(14) . . y
C2 Fe1 B 175.76(14) . . y
C4 B C5 46.42(11) . 6 y
C4 B C5 46.42(11) . . y
C5 B C5 79.2(2) 6 . y
C4 B C6 79.0(2) . . y
C5 B C6 79.1(2) 6 . y
C5 B C6 46.26(11) . . y
C4 B C6 79.0(2) . 6 y
C5 B C6 46.26(11) 6 6 y
C5 B C6 79.1(2) . 6 y
C6 B C6 46.40(15) . 6 y
C4 B Fe1 139.3(2) . . y
C5 B Fe1 138.31(11) 6 . y
C5 B Fe1 138.31(11) . . y
C6 B Fe1 136.9(2) . . y
C6 B Fe1 136.9(2) 6 . y
O1 C1 Fe1 178.7(2) . . y
O2 C2 Fe1 178.8(4) . . y
O3 C3 Fe1 179.1(3) . . y
C5 C4 C5 108.0(2) 6 . y
C5 C4 C41 125.89(12) 6 . y
C5 C4 C41 125.89(12) . . y
C5 C4 B 66.81(14) 6 . y
C5 C4 B 66.81(14) . . y
C41 C4 B 128.0(2) . . y
C6 C5 C4 108.1(2) . . y
C6 C5 C51 125.7(2) . . y
C4 C5 C51 126.0(2) . . y
C6 C5 B 67.08(15) . . y
C4 C5 B 66.8(2) . . y
C51 C5 B 127.2(2) . . y
C5 C6 C6 107.94(11) . 6 y
C5 C6 C61 127.2(2) . . y
C6 C6 C61 124.56(13) 6 . y
C5 C6 B 66.66(14) . . y
C6 C6 B 66.80(7) 6 . y
C61 C6 B 127.7(2) . . y

loop_
_geom_bond_atom_site_label_1
_geom_bond_atom_site_label_2
_geom_bond_distance
_geom_bond_site_symmetry_2
_geom_bond_publ_flag
Fe1 C1 1.774(2) 6 y
Fe1 C1 1.774(2) . y
Fe1 C3 1.786(4) . y
Fe1 C2 1.793(3) . y
Fe1 B 2.010(3) . y
B C4 1.811(4) . y
B C5 1.812(3) 6 y
B C5 1.812(3) . y
B C6 1.817(4) . y
B C6 1.817(4) 6 y
C1 O1 1.157(3) . y
C2 O2 1.148(4) . y
C3 O3 1.140(5) . y
C4 C5 1.428(3) 6 y
C4 C5 1.428(3) . y
C4 C41 1.499(4) . y
C5 C6 1.426(3) . y
C5 C51 1.500(3) . y
C6 C6 1.432(4) 6 y
C6 C61 1.489(3) . y
